data_1576732
loop_
_publ_author_name
'Clarkson, Aidan J.'
'Alley, Kimberly A.'
'Werley, Bryn K.'
'Robins, Jacob G.'
'Liu, Shubin'
'Johnson, Jeffrey S.'

_publ_section_title
;
 Catalytic asymmetric P<sup>(III)</sup>-additions to salicylaldehydes
 enable divergent stereoselective dearomatizations of phenols.
;
_journal_issue 5
_journal_name_full 'Chemical science'
_journal_page_first 2837
_journal_page_last 2846
_journal_paper_doi 10.1039/d5sc08571c
_journal_volume 17
_journal_year 2026
_chemical_absolute_configuration ad
_chemical_formula_moiety 'C38 H26 Br4 Cl2.00 Cu1 N2 O6'
_chemical_formula_sum 'C38 H26 Br4 Cl2 Cu N2 O6'
_chemical_formula_weight 1060.70
_space_group_IT_number 4
_space_group_name_Hall 'P 2yb'
_space_group_name_H-M_alt 'P 1 21 1'
_symmetry_cell_setting monoclinic
_symmetry_space_group_name_H-M 'P 1 21 1'
_atom_sites_solution_hydrogens difmap
_atom_sites_solution_primary direct
_audit_creation_date 2025-07-23
_audit_creation_method CRYSTALS_ver_14.61_build_6236
_audit_update_record
;
2025-07-23 deposited with the CCDC.	2025-12-09 downloaded from the CCDC.
;
_cell_angle_alpha 90
_cell_angle_beta 90.2220(10)
_cell_angle_gamma 90
_cell_formula_units_Z 2
_cell_length_a 10.8594(5)
_cell_length_b 8.1479(4)
_cell_length_c 21.4301(8)
_cell_measurement_reflns_used 9889
_cell_measurement_temperature 150
_cell_measurement_theta_max 52
_cell_measurement_theta_min 5
_cell_volume 1896.15(15)
_computing_cell_refinement 'USER DEFINED CELL REFINEMENT'
_computing_data_collection 'USER DEFINED DATA COLLECTION'
_computing_data_reduction 'Apex2 (Bruker AXS, 2006)'
_computing_molecular_graphics 'CAMERON (Watkin et al., 1996)'
_computing_publication_material 'CRYSTALS (Betteridge et al., 2003)'
_computing_structure_refinement 'CRYSTALS (Betteridge et al., 2003)'
_computing_structure_solution 'SHELXS 86 (Sheldrick, 1986)'
_diffrn_ambient_temperature 150
_diffrn_measured_fraction_theta_full 0.998
_diffrn_measured_fraction_theta_max 0.998
_diffrn_measurement_device Serial
_diffrn_measurement_device_type Unknown
_diffrn_measurement_method '\f & \w scans'
_diffrn_radiation_monochromator graphite
_diffrn_radiation_type 'Mo K\a'
_diffrn_radiation_wavelength 0.71073
_diffrn_reflns_av_R_equivalents 0.084
_diffrn_reflns_limit_h_max 13
_diffrn_reflns_limit_h_min -13
_diffrn_reflns_limit_k_max 10
_diffrn_reflns_limit_k_min -10
_diffrn_reflns_limit_l_max 26
_diffrn_reflns_limit_l_min -26
_diffrn_reflns_number 63030
_diffrn_reflns_theta_full 26.075
_diffrn_reflns_theta_max 26.075
_diffrn_reflns_theta_min 2.099
_diffrn_standards_number 0
_exptl_absorpt_coefficient_mu 4.981
_exptl_absorpt_correction_T_max 0.61
_exptl_absorpt_correction_T_min 0.61
_exptl_absorpt_correction_type multi-scan
_exptl_absorpt_process_details 'DENZO/SCALEPACK (Otwinowski & Minor, 1997)'
_exptl_crystal_colour green
_exptl_crystal_density_diffrn 1.858
_exptl_crystal_density_method 'not measured'
_exptl_crystal_description block
_exptl_crystal_F_000 1038.000
_exptl_crystal_size_max 0.150
_exptl_crystal_size_mid 0.100
_exptl_crystal_size_min 0.100
_refine_diff_density_max 1.11
_refine_diff_density_min -1.13
_refine_ls_abs_structure_details 'Flack (1983), 3471 Friedel-pairs'
_refine_ls_abs_structure_Flack 0.025(14)
_refine_ls_extinction_method None
_refine_ls_goodness_of_fit_ref 0.9970
_refine_ls_hydrogen_treatment constr
_refine_ls_matrix_type full
_refine_ls_number_parameters 506
_refine_ls_number_reflns 7456
_refine_ls_number_restraints 57
_refine_ls_R_factor_all 0.0621
_refine_ls_R_factor_gt 0.0527
_refine_ls_shift/su_max 0.0315694
_refine_ls_shift/su_mean 0.0003855
_refine_ls_structure_factor_coef Fsqd
_refine_ls_weighting_details
;
 Method= Modified Sheldrick 
 w=1/[\s^2^(F^2^) + ( 0.09P)^2^ + 4.30P] 
 ,where P=(max(Fo^2^,0) + 2Fc^2^)/3 
;
_refine_ls_weighting_scheme calc
_refine_ls_wR_factor_all 0.1495
_refine_ls_wR_factor_gt 0.1415
_refine_ls_wR_factor_ref 0.1495
_reflns_limit_h_max 13
_reflns_limit_h_min -13
_reflns_limit_k_max 10
_reflns_limit_k_min -10
_reflns_limit_l_max 26
_reflns_limit_l_min 0
_reflns_number_gt 6364
_reflns_number_total 7481
_reflns_threshold_expression I>2.0\s(I)
_oxford_diffrn_Wilson_B_factor 3.52
_oxford_diffrn_Wilson_scale 4.96
_oxford_refine_ls_r_factor_ref 0.0621
_oxford_refine_ls_scale 0.3836(6)
_oxford_reflns_number_all 7456
_oxford_reflns_threshold_expression_ref I>-3.0\s(I)
_oxford_structure_analysis_title 'mo_22011_a.res in P2(1)'
_cod_data_source_file d5sc08571c2.cif
_cod_data_source_block 22011
_cod_original_sg_symbol_H-M 'P 1 21 1 '
_cod_original_formula_sum 'C38 H26 Br4 Cl2.00 Cu1 N2 O6'
_cod_database_code 1576732

loop_
_symmetry_equiv_pos_as_xyz
x,y,z
-x,y+1/2,-z

loop_
_atom_site_label
_atom_site_type_symbol
_atom_site_fract_x
_atom_site_fract_y
_atom_site_fract_z
_atom_site_U_iso_or_equiv
_atom_site_occupancy
_atom_site_adp_type
_atom_site_refinement_flags_posn
_atom_site_refinement_flags_adp
_atom_site_refinement_flags_occupancy
_atom_site_disorder_assembly
_atom_site_disorder_group
_atom_site_attached_hydrogens
C1 C 0.4200(6) 0.4796(11) 0.8852(3) 0.0408 1.0000 Uani . . . . . .
C2 C 0.4272(6) 0.6570(11) 0.9103(3) 0.0411 1.0000 Uani . . . . . .
C3 C 0.5061(6) 0.7810(10) 0.8940(3) 0.0395 1.0000 Uani . . . . . .
C4 C 0.4939(7) 0.9320(12) 0.9236(3) 0.0484 1.0000 Uani . . . . . .
C5 C 0.4067(8) 0.9561(14) 0.9700(3) 0.0618 1.0000 Uani . . . . . .
C6 C 0.3269(7) 0.8291(14) 0.9862(3) 0.0562 1.0000 Uani . . . . . .
C7 C 0.3372(6) 0.6756(13) 0.9562(3) 0.0489 1.0000 Uani . . . . . .
C8 C 0.2633(7) 0.5204(14) 0.9662(3) 0.0593 1.0000 Uani . . . . . .
C9 C 0.2999(6) 0.4122(12) 0.9118(3) 0.0458 1.0000 Uani . . . . . .
C10 C 0.2814(6) 0.4614(12) 0.8085(3) 0.0420 1.0000 Uani . . . . . .
C11 C 0.2112(5) 0.4702(12) 0.7501(3) 0.0402 1.0000 Uani . . . . . .
C12 C 0.2810(6) 0.4795(11) 0.6920(3) 0.0391 1.0000 Uani . . . . . .
C13 C 0.3025(6) 0.5295(11) 0.5892(3) 0.0440 1.0000 Uani . . . . . .
C14 C 0.2665(7) 0.4226(13) 0.5331(3) 0.0561 1.0000 Uani . . . . . .
C15 C 0.3398(7) 0.2687(12) 0.5437(3) 0.0454 1.0000 Uani . . . . . .
C16 C 0.3290(7) 0.1186(12) 0.5126(3) 0.0525 1.0000 Uani . . . . . .
C17 C 0.4046(8) -0.0093(13) 0.5285(3) 0.0560 1.0000 Uani . . . . . .
C18 C 0.4913(8) 0.0081(12) 0.5766(4) 0.0526 1.0000 Uani . . . . . .
C19 C 0.5045(7) 0.1564(10) 0.6075(3) 0.0428 1.0000 Uani . U . . . .
C20 C 0.4276(6) 0.2906(10) 0.5907(3) 0.0386 1.0000 Uani . U . . . .
C21 C 0.4206(5) 0.4569(11) 0.6169(3) 0.0386 1.0000 Uani . . . . . .
C22 C 0.0863(7) 0.5565(14) 0.7518(3) 0.0548 1.0000 Uani . . . . . .
C23 C 0.0865(7) 0.3778(13) 0.7463(4) 0.0547 1.0000 Uani . . . . . .
C24 C 0.6430(9) 0.7916(10) 0.7007(3) 0.0466 1.0000 Uani . . . . . .
C25 C 0.7437(8) 0.6967(11) 0.6682(3) 0.0499 1.0000 Uani . . . . . .
C26 C 0.7383(6) 0.5221(9) 0.6637(3) 0.0381 1.0000 Uani . . . . . .
C27 C 0.8384(6) 0.4520(10) 0.6279(3) 0.0416 1.0000 Uani . . . . . .
C28 C 0.9266(7) 0.5395(12) 0.5992(3) 0.0489 1.0000 Uani . . . . . .
C29 C 0.9247(7) 0.7144(13) 0.6041(4) 0.0531 1.0000 Uani . . . . . .
C30 C 0.8341(8) 0.7891(11) 0.6387(4) 0.0533 1.0000 Uani . . . . . .
C31 C 0.6405(8) 0.1409(9) 0.7971(3) 0.0385 1.0000 Uani . U . . . .
C32 C 0.7432(7) 0.2321(9) 0.8308(3) 0.0388 1.0000 Uani . U . . . .
C33 C 0.7386(6) 0.4062(9) 0.8382(3) 0.0329 1.0000 Uani . . . . . .
C34 C 0.8383(6) 0.4696(10) 0.8735(3) 0.0374 1.0000 Uani . . . . . .
C35 C 0.9284(6) 0.3755(10) 0.9006(3) 0.0401 1.0000 Uani . . . . . .
C36 C 0.9244(6) 0.2084(11) 0.8936(3) 0.0420 1.0000 Uani . . . . . .
C37 C 0.8358(7) 0.1416(10) 0.8587(3) 0.0397 1.0000 Uani . . . . . .
C38 C 0.3232(9) 0.919(4) 0.7607(8) 0.0712 0.46(3) Uani D U P 1 2 .
C39 C 0.3241(6) 0.997(3) 0.7351(7) 0.0653 0.54(3) Uani D U P 1 1 .
N1 N 0.3979(5) 0.4616(9) 0.6855(2) 0.0383 1.0000 Uani . . . . . .
N2 N 0.3960(5) 0.4800(9) 0.8163(2) 0.0354 1.0000 Uani . . . . . .
O1 O 0.2140(4) 0.5024(8) 0.6401(2) 0.0426 1.0000 Uani . . . . . .
O2 O 0.2126(4) 0.4388(8) 0.8600(2) 0.0478 1.0000 Uani . . . . . .
O3 O 0.5670(6) 0.7540(8) 0.7246(3) 0.0565 1.0000 Uani . . . . . .
O4 O 0.6569(4) 0.4314(9) 0.6877(2) 0.0500 1.0000 Uani . . . . . .
O5 O 0.5599(5) 0.1889(8) 0.7722(3) 0.0520 1.0000 Uani . . . . . .
O6 O 0.6562(4) 0.5027(7) 0.8155(2) 0.0375 1.0000 Uani . . . . . .
Br1 Br 0.84613(10) 0.2239(3) 0.62068(6) 0.0790 1.0000 Uani . . . . . .
Br2 Br 1.04435(9) 0.8357(3) 0.56001(5) 0.0814 1.0000 Uani . . . . . .
Br3 Br 1.04616(8) 0.0783(3) 0.93448(5) 0.0663 1.0000 Uani . . . . . .
Br4 Br 0.84776(8) 0.6987(3) 0.88550(5) 0.0635 1.0000 Uani . . . . . .
Cu2 Cu 0.52984(7) 0.4690(3) 0.75127(3) 0.0345 1.0000 Uani . . . . . .
Cl1 Cl 0.2478(14) 0.9169(18) 0.6880(6) 0.0801 0.46(3) Uani D U P 1 2 .
Cl2 Cl 0.2199(13) 0.972(2) 0.8200(6) 0.0836 0.46(3) Uani D U P 1 2 .
Cl3 Cl 0.2152(11) 0.962(2) 0.6758(5) 0.0870 0.54(3) Uani D U P 1 1 .
Cl4 Cl 0.2513(11) 1.0124(16) 0.8075(5) 0.0837 0.54(3) Uani D U P 1 1 .
H11 H 0.4896 0.4154 0.8965 0.0505 1.0000 Uiso R . . . . .
H31 H 0.5671 0.7633 0.8630 0.0464 1.0000 Uiso R . . . . .
H41 H 0.5459 1.0205 0.9119 0.0613 1.0000 Uiso R . . . . .
H51 H 0.4018 1.0585 0.9911 0.0790 1.0000 Uiso R . . . . .
H61 H 0.2661 0.8453 1.0174 0.0654 1.0000 Uiso R . . . . .
H81 H 0.2843 0.4707 1.0049 0.0684 1.0000 Uiso R . . . . .
H82 H 0.1775 0.5430 0.9653 0.0684 1.0000 Uiso R . . . . .
H91 H 0.3049 0.2995 0.9229 0.0564 1.0000 Uiso R . . . . .
H131 H 0.3101 0.6423 0.5787 0.0542 1.0000 Uiso R . . . . .
H141 H 0.1807 0.4000 0.5330 0.0703 1.0000 Uiso R . . . . .
H142 H 0.2885 0.4736 0.4949 0.0703 1.0000 Uiso R . . . . .
H161 H 0.2691 0.1064 0.4805 0.0624 1.0000 Uiso R . . . . .
H171 H 0.3992 -0.1099 0.5062 0.0723 1.0000 Uiso R . . . . .
H181 H 0.5399 -0.0831 0.5890 0.0663 1.0000 Uiso R . . . . .
H191 H 0.5651 0.1688 0.6393 0.0521 1.0000 Uiso R . . . . .
H211 H 0.4907 0.5203 0.6061 0.0466 1.0000 Uiso R . . . . .
H221 H 0.0593 0.6072 0.7892 0.0670 1.0000 Uiso R . . . . .
H222 H 0.0613 0.6210 0.7170 0.0670 1.0000 Uiso R . . . . .
H231 H 0.0599 0.3130 0.7806 0.0636 1.0000 Uiso R . . . . .
H232 H 0.0620 0.3268 0.7084 0.0636 1.0000 Uiso R . . . . .
H281 H 0.9906 0.4860 0.5769 0.0603 1.0000 Uiso R . . . . .
H301 H 0.8325 0.9055 0.6411 0.0646 1.0000 Uiso R . . . . .
H351 H 0.9937 0.4256 0.9232 0.0512 1.0000 Uiso R . . . . .
H371 H 0.8366 0.0261 0.8526 0.0491 1.0000 Uiso R . . . . .
H381 H 0.3856 1.0005 0.7592 0.0852 0.46(3) Uiso R . P 1 2 .
H382 H 0.3595 0.8151 0.7689 0.0852 0.46(3) Uiso R . P 1 2 .
H391 H 0.3671 1.0961 0.7267 0.0809 0.54(3) Uiso R . P 1 1 .
H392 H 0.3807 0.9082 0.7362 0.0809 0.54(3) Uiso R . P 1 1 .

loop_
_atom_site_aniso_label
_atom_site_aniso_U_11
_atom_site_aniso_U_22
_atom_site_aniso_U_33
_atom_site_aniso_U_23
_atom_site_aniso_U_13
_atom_site_aniso_U_12
C1 0.026(3) 0.081(5) 0.016(3) 0.005(3) -0.002(2) -0.009(4)
C2 0.024(3) 0.086(6) 0.013(3) -0.006(3) -0.003(2) 0.011(3)
C3 0.024(3) 0.068(5) 0.026(3) -0.003(3) 0.002(2) 0.006(3)
C4 0.043(4) 0.071(5) 0.032(3) -0.005(4) -0.004(3) 0.004(4)
C5 0.054(5) 0.098(7) 0.033(4) -0.018(5) -0.022(3) 0.028(5)
C6 0.035(4) 0.113(7) 0.021(3) -0.016(4) 0.002(3) 0.013(5)
C7 0.027(3) 0.103(7) 0.017(3) -0.011(3) 0.003(2) 0.008(4)
C8 0.030(3) 0.127(9) 0.021(3) -0.009(4) 0.008(3) -0.017(4)
C9 0.033(3) 0.083(6) 0.022(3) 0.003(3) 0.000(3) -0.020(4)
C10 0.033(3) 0.068(5) 0.024(3) -0.003(3) 0.001(2) 0.001(4)
C11 0.023(3) 0.076(5) 0.021(3) -0.010(3) -0.003(2) -0.001(4)
C12 0.029(3) 0.068(5) 0.020(3) 0.001(3) 0.003(2) -0.003(3)
C13 0.032(3) 0.082(6) 0.019(3) -0.005(3) 0.003(3) 0.004(3)
C14 0.037(4) 0.106(7) 0.025(3) -0.014(4) -0.008(3) 0.014(4)
C15 0.035(4) 0.085(6) 0.016(3) 0.000(3) 0.002(3) -0.005(4)
C16 0.041(4) 0.092(7) 0.025(3) -0.013(4) 0.001(3) -0.007(4)
C17 0.062(5) 0.073(6) 0.032(3) -0.013(4) 0.009(3) -0.013(5)
C18 0.049(4) 0.065(5) 0.044(4) 0.001(4) 0.004(3) -0.007(4)
C19 0.035(3) 0.062(5) 0.032(3) 0.002(3) -0.001(3) 0.000(3)
C20 0.031(3) 0.062(4) 0.022(3) -0.002(3) -0.002(2) -0.002(3)
C21 0.023(3) 0.072(5) 0.021(3) 0.002(3) 0.000(2) -0.001(3)
C22 0.033(4) 0.106(8) 0.026(3) 0.002(4) 0.001(3) 0.011(5)
C23 0.022(3) 0.103(8) 0.039(4) 0.004(4) 0.001(3) -0.020(4)
C24 0.071(6) 0.049(5) 0.020(3) 0.000(3) 0.010(3) 0.015(4)
C25 0.060(5) 0.057(5) 0.033(3) 0.004(3) -0.007(3) 0.015(4)
C26 0.033(3) 0.055(4) 0.026(3) -0.004(3) 0.002(3) 0.005(3)
C27 0.039(4) 0.048(4) 0.038(3) -0.009(3) -0.009(3) 0.004(3)
C28 0.030(4) 0.079(6) 0.038(4) -0.010(4) 0.002(3) 0.005(3)
C29 0.032(4) 0.080(6) 0.047(4) 0.026(4) 0.004(3) -0.002(4)
C30 0.047(5) 0.045(5) 0.068(5) 0.015(4) -0.005(4) 0.002(4)
C31 0.066(5) 0.035(3) 0.014(3) 0.000(2) -0.003(3) -0.016(3)
C32 0.047(4) 0.044(4) 0.026(3) -0.002(3) 0.000(3) -0.010(3)
C33 0.029(3) 0.051(4) 0.019(3) -0.002(3) 0.002(2) -0.003(3)
C34 0.030(3) 0.046(4) 0.036(3) -0.007(3) 0.006(2) -0.007(3)
C35 0.029(3) 0.063(5) 0.028(3) 0.005(3) 0.000(3) -0.007(3)
C36 0.028(3) 0.063(5) 0.035(3) 0.014(4) 0.003(3) -0.001(3)
C37 0.041(4) 0.056(4) 0.022(3) 0.004(3) 0.004(3) -0.004(3)
C38 0.043(6) 0.106(7) 0.064(7) -0.019(6) 0.000(5) -0.003(6)
C39 0.050(6) 0.081(7) 0.065(9) -0.017(6) -0.009(6) -0.012(7)
N1 0.027(3) 0.062(4) 0.026(2) -0.003(3) 0.004(2) 0.000(3)
N2 0.027(2) 0.064(4) 0.015(2) 0.002(3) -0.0026(18) -0.009(3)
O1 0.027(2) 0.081(4) 0.0199(19) -0.002(2) -0.0007(17) 0.006(2)
O2 0.024(2) 0.098(4) 0.021(2) -0.002(3) 0.0010(17) -0.010(3)
O3 0.069(4) 0.057(4) 0.044(3) -0.020(3) -0.011(3) 0.029(3)
O4 0.028(2) 0.086(4) 0.035(2) -0.007(3) 0.006(2) -0.003(3)
O5 0.053(3) 0.057(3) 0.046(3) -0.017(3) 0.005(3) -0.022(3)
O6 0.027(2) 0.047(3) 0.039(2) -0.003(2) -0.0026(18) 0.001(2)
Br1 0.0567(6) 0.0709(7) 0.1095(9) -0.0340(6) 0.0124(5) 0.0024(5)
Br2 0.0536(5) 0.1125(9) 0.0782(7) 0.0472(7) 0.0104(5) -0.0023(6)
Br3 0.0483(5) 0.0814(6) 0.0693(6) 0.0328(5) -0.0116(4) 0.0026(5)
Br4 0.0489(5) 0.0508(5) 0.0908(7) -0.0206(5) -0.0150(4) -0.0034(4)
Cu2 0.0234(3) 0.0577(5) 0.0223(3) -0.0006(3) -0.0002(3) -0.0007(4)
Cl1 0.055(5) 0.115(6) 0.070(5) -0.015(4) 0.005(3) -0.008(4)
Cl2 0.055(5) 0.122(7) 0.073(5) -0.013(5) -0.004(3) 0.012(4)
Cl3 0.056(5) 0.138(7) 0.067(4) -0.023(4) 0.007(3) -0.019(4)
Cl4 0.055(4) 0.130(7) 0.066(4) -0.010(4) -0.001(3) 0.001(3)

loop_
_atom_type_symbol
_atom_type_scat_dispersion_real
_atom_type_scat_dispersion_imag
_atom_type_scat_Cromer_Mann_a1
_atom_type_scat_Cromer_Mann_b1
_atom_type_scat_Cromer_Mann_a2
_atom_type_scat_Cromer_Mann_b2
_atom_type_scat_Cromer_Mann_a3
_atom_type_scat_Cromer_Mann_b3
_atom_type_scat_Cromer_Mann_a4
_atom_type_scat_Cromer_Mann_b4
_atom_type_scat_Cromer_Mann_c
_atom_type_scat_source
C 0.0033 0.0016 2.3100 20.8439 1.0200 10.2075 1.5886 0.5687 0.8650 51.6512 0.2156 'International Tables Vol C 4.2.6.8 and 6.1.1.4'
H 0.0000 0.0000 0.4930 10.5109 0.3229 26.1257 0.1402 3.1424 0.0408 57.7998 0.0030 'International Tables Vol C 4.2.6.8 and 6.1.1.4'
Br -0.2901 2.4595 17.1789 2.1723 5.2358 16.5796 5.6377 0.2609 3.9851 41.4328 2.9557 'International Tables Vol C 4.2.6.8 and 6.1.1.4'
Cu 0.3201 1.2651 13.3380 3.5828 7.1676 0.2470 5.6158 11.3966 1.6735 64.8126 1.1910 'International Tables Vol C 4.2.6.8 and 6.1.1.4'
N 0.0061 0.0033 12.2126 0.0057 3.1322 9.8933 2.0125 28.9975 1.1663 0.5826 -11.5290 'International Tables Vol C 4.2.6.8 and 6.1.1.4'
O 0.0106 0.0060 3.0485 13.2771 2.2868 5.7011 1.5463 0.3239 0.8670 32.9089 0.2508 'International Tables Vol C 4.2.6.8 and 6.1.1.4'
Cl 0.1484 0.1585 11.4604 0.0104 7.1964 1.1662 6.2556 18.5194 1.6455 47.7784 -9.5574 'International Tables Vol C 4.2.6.8 and 6.1.1.4'

loop_
_geom_angle_atom_site_label_1
_geom_angle_site_symmetry_1
_geom_angle_atom_site_label_2
_geom_angle_site_symmetry_2
_geom_angle_atom_site_label_3
_geom_angle_site_symmetry_3
_geom_angle
_geom_angle_publ_flag
C2 . C1 . C9 . 104.4(6) yes
C2 . C1 . N2 . 110.5(6) yes
C9 . C1 . N2 . 102.9(5) yes
C2 . C1 . H11 . 112.8 no
C9 . C1 . H11 . 112.7 no
N2 . C1 . H11 . 112.8 no
C1 . C2 . C3 . 129.2(6) yes
C1 . C2 . C7 . 108.2(7) yes
C3 . C2 . C7 . 122.6(8) yes
C2 . C3 . C4 . 118.4(6) yes
C2 . C3 . H31 . 120.3 no
C4 . C3 . H31 . 121.4 no
C3 . C4 . C5 . 121.1(9) yes
C3 . C4 . H41 . 119.5 no
C5 . C4 . H41 . 119.3 no
C4 . C5 . C6 . 120.0(9) yes
C4 . C5 . H51 . 120.2 no
C6 . C5 . H51 . 119.9 no
C5 . C6 . C7 . 119.6(7) yes
C5 . C6 . H61 . 120.4 no
C7 . C6 . H61 . 120.1 no
C6 . C7 . C2 . 118.3(8) yes
C6 . C7 . C8 . 129.2(6) yes
C2 . C7 . C8 . 112.5(7) yes
C7 . C8 . C9 . 103.6(5) yes
C7 . C8 . H81 . 110.8 no
C9 . C8 . H81 . 111.2 no
C7 . C8 . H82 . 110.8 no
C9 . C8 . H82 . 110.9 no
H81 . C8 . H82 . 109.5 no
C1 . C9 . C8 . 107.8(6) yes
C1 . C9 . O2 . 102.3(5) yes
C8 . C9 . O2 . 108.9(7) yes
C1 . C9 . H91 . 113.2 no
C8 . C9 . H91 . 112.6 no
O2 . C9 . H91 . 111.5 no
C11 . C10 . N2 . 128.0(6) yes
C11 . C10 . O2 . 114.7(6) yes
N2 . C10 . O2 . 117.2(6) yes
C10 . C11 . C12 . 117.4(5) yes
C10 . C11 . C22 . 117.5(6) yes
C12 . C11 . C22 . 117.3(6) yes
C10 . C11 . C23 . 118.2(6) yes
C12 . C11 . C23 . 115.9(6) yes
C22 . C11 . C23 . 56.6(5) yes
C11 . C12 . N1 . 127.1(6) yes
C11 . C12 . O1 . 115.6(5) yes
N1 . C12 . O1 . 117.2(5) yes
C14 . C13 . C21 . 107.2(6) yes
C14 . C13 . O1 . 109.3(6) yes
C21 . C13 . O1 . 101.7(5) yes
C14 . C13 . H131 . 112.7 no
C21 . C13 . H131 . 113.1 no
O1 . C13 . H131 . 112.2 no
C13 . C14 . C15 . 102.8(6) yes
C13 . C14 . H141 . 111.0 no
C15 . C14 . H141 . 111.0 no
C13 . C14 . H142 . 111.3 no
C15 . C14 . H142 . 111.1 no
H141 . C14 . H142 . 109.5 no
C14 . C15 . C16 . 128.0(7) yes
C14 . C15 . C20 . 111.3(7) yes
C16 . C15 . C20 . 120.8(8) yes
C15 . C16 . C17 . 119.9(7) yes
C15 . C16 . H161 . 119.5 no
C17 . C16 . H161 . 120.6 no
C16 . C17 . C18 . 120.4(8) yes
C16 . C17 . H171 . 119.8 no
C18 . C17 . H171 . 119.8 no
C17 . C18 . C19 . 120.6(9) yes
C17 . C18 . H181 . 119.9 no
C19 . C18 . H181 . 119.4 no
C18 . C19 . C20 . 119.3(7) yes
C18 . C19 . H191 . 120.4 no
C20 . C19 . H191 . 120.3 no
C19 . C20 . C15 . 118.9(7) yes
C19 . C20 . C21 . 130.1(6) yes
C15 . C20 . C21 . 110.9(7) yes
C13 . C21 . C20 . 104.6(6) yes
C13 . C21 . N1 . 103.4(5) yes
C20 . C21 . N1 . 114.1(6) yes
C13 . C21 . H211 . 111.5 no
C20 . C21 . H211 . 111.5 no
N1 . C21 . H211 . 111.3 no
C11 . C22 . C23 . 62.5(6) yes
C11 . C22 . H221 . 119.8 no
C23 . C22 . H221 . 120.1 no
C11 . C22 . H222 . 119.2 no
C23 . C22 . H222 . 119.3 no
H221 . C22 . H222 . 109.5 no
C11 . C23 . C22 . 60.9(6) yes
C11 . C23 . H231 . 119.8 no
C22 . C23 . H231 . 119.5 no
C11 . C23 . H232 . 119.9 no
C22 . C23 . H232 . 120.3 no
H231 . C23 . H232 . 109.5 no
C25 . C24 . O3 . 131.7(9) yes
C24 . C25 . C26 . 120.8(8) yes
C24 . C25 . C30 . 116.4(8) yes
C26 . C25 . C30 . 122.6(8) yes
C25 . C26 . C27 . 113.4(7) yes
C25 . C26 . O4 . 125.8(7) yes
C27 . C26 . O4 . 120.8(7) yes
C26 . C27 . C28 . 124.7(8) yes
C26 . C27 . Br1 . 118.0(6) yes
C28 . C27 . Br1 . 117.2(6) yes
C27 . C28 . C29 . 119.0(7) yes
C27 . C28 . H281 . 120.7 no
C29 . C28 . H281 . 120.3 no
C28 . C29 . C30 . 119.4(7) yes
C28 . C29 . Br2 . 118.3(6) yes
C30 . C29 . Br2 . 122.2(8) yes
C25 . C30 . C29 . 120.8(8) yes
C25 . C30 . H301 . 120.2 no
C29 . C30 . H301 . 119.0 no
C32 . C31 . O5 . 129.7(7) yes
C31 . C32 . C33 . 120.8(7) yes
C31 . C32 . C37 . 118.4(7) yes
C33 . C32 . C37 . 120.5(7) yes
C32 . C33 . C34 . 113.2(6) yes
C32 . C33 . O6 . 126.1(6) yes
C34 . C33 . O6 . 120.6(7) yes
C33 . C34 . C35 . 124.4(7) yes
C33 . C34 . Br4 . 118.3(6) yes
C35 . C34 . Br4 . 117.2(5) yes
C34 . C35 . C36 . 119.2(7) yes
C34 . C35 . H351 . 120.4 no
C36 . C35 . H351 . 120.4 no
C35 . C36 . C37 . 119.3(7) yes
C35 . C36 . Br3 . 118.7(5) yes
C37 . C36 . Br3 . 121.9(7) yes
C32 . C37 . C36 . 123.2(8) yes
C32 . C37 . H371 . 118.4 no
C36 . C37 . H371 . 118.4 no
Cl1 . C38 . Cl2 . 110.39(7) yes
Cl1 . C38 . H381 . 107.8 no
Cl2 . C38 . H381 . 108.2 no
Cl1 . C38 . H382 . 110.3 no
Cl2 . C38 . H382 . 110.5 no
H381 . C38 . H382 . 109.5 no
Cl3 . C39 . Cl4 . 110.40(7) yes
Cl3 . C39 . H391 . 109.4 no
Cl4 . C39 . H391 . 109.4 no
Cl3 . C39 . H392 . 109.0 no
Cl4 . C39 . H392 . 109.2 no
H391 . C39 . H392 . 109.5 no
C21 . N1 . C12 . 106.1(5) yes
C21 . N1 . Cu2 . 124.9(4) yes
C12 . N1 . Cu2 . 128.5(4) yes
C1 . N2 . C10 . 107.3(5) yes
C1 . N2 . Cu2 . 123.8(4) yes
C10 . N2 . Cu2 . 128.0(4) yes
C13 . O1 . C12 . 106.4(5) yes
C9 . O2 . C10 . 106.2(5) yes
C24 . O3 . Cu2 . 122.8(6) yes
C26 . O4 . Cu2 . 133.2(5) yes
C31 . O5 . Cu2 . 123.4(5) yes
C33 . O6 . Cu2 . 131.7(4) yes
O5 . Cu2 . O3 . 162.2(2) yes
O5 . Cu2 . N2 . 90.7(2) yes
O3 . Cu2 . N2 . 103.9(3) yes
O5 . Cu2 . N1 . 101.7(2) yes
O3 . Cu2 . N1 . 89.0(2) yes
N2 . Cu2 . N1 . 88.40(19) yes
O5 . Cu2 . O4 . 83.3(2) yes
O3 . Cu2 . O4 . 82.4(3) yes
N2 . Cu2 . O4 . 173.5(3) yes
N1 . Cu2 . O4 . 90.5(2) yes
O5 . Cu2 . O6 . 84.6(2) yes
O3 . Cu2 . O6 . 85.1(2) yes
N2 . Cu2 . O6 . 90.76(19) yes
N1 . Cu2 . O6 . 173.6(3) yes
O4 . Cu2 . O6 . 91.0(2) yes

loop_
_geom_bond_atom_site_label_1
_geom_bond_site_symmetry_1
_geom_bond_atom_site_label_2
_geom_bond_site_symmetry_2
_geom_bond_distance
_geom_bond_publ_flag
C1 . C2 . 1.544(12) yes
C1 . C9 . 1.527(9) yes
C1 . N2 . 1.499(7) yes
C1 . H11 . 0.950 no
C2 . C3 . 1.371(11) yes
C2 . C7 . 1.397(9) yes
C3 . C4 . 1.391(12) yes
C3 . H31 . 0.950 no
C4 . C5 . 1.390(11) yes
C4 . H41 . 0.950 no
C5 . C6 . 1.395(15) yes
C5 . H51 . 0.950 no
C6 . C7 . 1.411(13) yes
C6 . H61 . 0.950 no
C7 . C8 . 1.514(14) yes
C8 . C9 . 1.516(11) yes
C8 . H81 . 0.950 no
C8 . H82 . 0.950 no
C9 . O2 . 1.473(8) yes
C9 . H91 . 0.950 no
C10 . C11 . 1.465(8) yes
C10 . N2 . 1.263(9) yes
C10 . O2 . 1.349(8) yes
C11 . C12 . 1.462(8) yes
C11 . C22 . 1.528(10) yes
C11 . C23 . 1.551(10) yes
C12 . N1 . 1.286(8) yes
C12 . O1 . 1.340(8) yes
C13 . C14 . 1.534(10) yes
C13 . C21 . 1.530(9) yes
C13 . O1 . 1.473(8) yes
C13 . H131 . 0.950 no
C14 . C15 . 1.502(13) yes
C14 . H141 . 0.950 no
C14 . H142 . 0.950 no
C15 . C16 . 1.398(13) yes
C15 . C20 . 1.396(9) yes
C16 . C17 . 1.368(13) yes
C16 . H161 . 0.950 no
C17 . C18 . 1.401(11) yes
C17 . H171 . 0.950 no
C18 . C19 . 1.385(12) yes
C18 . H181 . 0.950 no
C19 . C20 . 1.422(11) yes
C19 . H191 . 0.950 no
C20 . C21 . 1.469(12) yes
C21 . N1 . 1.491(7) yes
C21 . H211 . 0.950 no
C22 . C23 . 1.461(14) yes
C22 . H221 . 0.950 no
C22 . H222 . 0.950 no
C23 . H231 . 0.950 no
C23 . H232 . 0.950 no
C24 . C25 . 1.511(12) yes
C24 . O3 . 1.021(10) yes
C25 . C26 . 1.427(12) yes
C25 . C30 . 1.391(12) yes
C26 . C27 . 1.451(10) yes
C26 . O4 . 1.263(9) yes
C27 . C28 . 1.344(11) yes
C27 . Br1 . 1.867(8) yes
C28 . C29 . 1.429(14) yes
C28 . H281 . 0.950 no
C29 . C30 . 1.376(12) yes
C29 . Br2 . 1.889(8) yes
C30 . H301 . 0.950 no
C31 . C32 . 1.521(10) yes
C31 . O5 . 1.095(9) yes
C32 . C33 . 1.428(10) yes
C32 . C37 . 1.382(11) yes
C33 . C34 . 1.415(9) yes
C33 . O6 . 1.286(8) yes
C34 . C35 . 1.370(11) yes
C34 . Br4 . 1.887(8) yes
C35 . C36 . 1.370(13) yes
C35 . H351 . 0.950 no
C36 . C37 . 1.332(10) yes
C36 . Br3 . 1.906(7) yes
C37 . H371 . 0.950 no
C38 . Cl1 . 1.757(6) yes
C38 . Cl2 . 1.752(6) yes
C38 . H381 . 0.950 no
C38 . H382 . 0.950 no
C39 . Cl3 . 1.757(6) yes
C39 . Cl4 . 1.749(6) yes
C39 . H391 . 0.950 no
C39 . H392 . 0.950 no
N1 . Cu2 . 2.007(5) yes
N2 . Cu2 . 2.019(5) yes
O3 . Cu2 . 2.425(7) yes
O4 . Cu2 . 1.967(5) yes
O5 . Cu2 . 2.348(7) yes
O6 . Cu2 . 1.959(5) yes

loop_
_geom_hbond_atom_site_label_D
_geom_hbond_site_symmetry_D
_geom_hbond_atom_site_label_H
_geom_hbond_site_symmetry_H
_geom_hbond_atom_site_label_A
_geom_hbond_site_symmetry_A
_geom_hbond_angle_DHA
_geom_hbond_distance_DH
_geom_hbond_distance_HA
_geom_hbond_distance_DA
_geom_hbond_publ_flag
C3 . H31 . O6 . 132 0.95 2.55 3.263(12) yes
C19 . H191 . O4 . 130 0.95 2.58 3.269(12) yes
C38 . H381 . O5 1_565 170 0.95 2.45 3.392(12) yes
C39 . H381 . O5 1_565 134 0.84 2.45 3.101(12) yes
C39 . H391 . O5 1_565 128 0.95 2.43 3.101(12) yes
C38 . H392 . O3 . 140 0.82 2.39 3.071(12) yes
C39 . H392 . O3 . 161 0.95 2.39 3.307(12) yes
